data_2101430
loop_
_publ_author_name
'Frydenvang, K.'
'Jensen, B.'

_publ_section_title
;
 Conformational analysis of acetylcholine and related choline esters
;
_journal_issue 1
_journal_name_full 'Acta Crystallographica Section B'
_journal_page_first 184
_journal_page_last 193
_journal_paper_doi 10.1107/S0108768195007567
_journal_volume 52
_journal_year 1996
_chemical_formula_sum 'C6 H15 Cl N2 O2'
_chemical_formula_weight 182.65
_symmetry_cell_setting orthorhombic
_symmetry_space_group_name_Hall '-P 2c -2n'
_symmetry_space_group_name_H-M 'P n a m'
_cell_angle_alpha 90.0
_cell_angle_beta 90.0
_cell_angle_gamma 90.0
_cell_formula_units_Z 4
_cell_length_a 10.179(3)
_cell_length_b 12.781(4)
_cell_length_c 6.713(2)
_cell_volume 873.3(5)
_diffrn_radiation_type Mo
_diffrn_radiation_wavelength 0.71073
_exptl_absorpt_coefficient_mu 0.392
_exptl_crystal_density_diffrn 1.3890(10)
_exptl_crystal_density_meas 1.35
_exptl_crystal_F_000 392
_cod_data_source_file ab0341.cif
_cod_data_source_block CARCHL
_cod_original_cell_volume 873.3(8)
_cod_original_formula_sum 'C6 H15 Cl1 N2 O2'
_cod_database_code 2101430

loop_
_atom_site_label
_atom_site_fract_x
_atom_site_fract_y
_atom_site_fract_z
_atom_site_U_iso_or_equiv
N1 1.00135(6) .37568(4) .25 .01170(10)
C2 .92247(6) .45971(4) .25 .00840(10)
O3 .80264(5) .45784(4) .25 .01150(10)
O4 .99180(5) .55103(4) .25 .01060(10)
C5 .90859(6) .64188(4) .25 .00990(10)
C6 1.00422(5) .73326(4) .25 .00870(10)
N7 .93935(5) .83905(4) .25 .00720(10)
C8 .85724(5) .85530(3) .06741(7) .01150(10)
C10 1.04687(6) .91989(5) .25 .01040(10)
Cl .827000(10) .154910(10) .25 .01077(2)
H11 .957(2) .3170(10) .25 .0253
H12 1.089(2) .3840(10) .25 .0253
H5 .8520(10) .6400(10) .134(2) .0253
H6 1.0580(10) .7290(10) .132(2) .0253
H81 .9170(10) .8520(10) -.049(2) .0253
H82 .7860(10) .8020(10) .063(2) .0253
H83 .8190(10) .9260(10) .078(2) .0253
H101 1.0980(10) .9110(10) .136(2) .0253
H103 1.003(2) .993(2) .25 .0253

loop_
_geom_angle_atom_site_label_1
_geom_angle_atom_site_label_2
_geom_angle_atom_site_label_3
_geom_angle
N1 C2 O3 125.66(5)
N1 C2 O4 112.06(5)
O3 C2 O4 122.28(5)
C2 O4 C5 112.73(5)
O4 C5 C6 104.08(5)
C5 C6 N7 114.16(4)
C6 N7 C8 111.68(3)
C6 N7 C10 107.32(4)
C8 N7 C10 108.09(3)
C2 N1 H11 112.0(10)
C2 N1 H12 120.0(10)
H11 N1 H12 128(2)
O4 C5 H5 109.0(10)
C6 C5 H5 114.0(10)
C5 C6 H6 109.0(10)
N7 C6 H6 107.0(10)
N7 C8 H81 107.0(10)
N7 C8 H82 110.0(10)
N7 C8 H83 107.0(10)
H81 C8 H82 113.0(10)
H81 C8 H83 110.0(10)
H82 C8 H83 110.0(10)
N7 C10 H101 109.0(10)
N7 C10 H103 108.0(10)
H101 C10 H103 111.0(10)

loop_
_geom_bond_atom_site_label_1
_geom_bond_atom_site_label_2
_geom_bond_distance
N1 C2 1.3410(10)
C2 O3 1.2200(10)
C2 O4 1.3640(10)
O4 C5 1.4370(10)
C5 C6 1.5210(10)
C6 N7 1.5050(10)
N7 C8 1.4980(10)
N7 C10 1.5050(10)
N1 H11 0.88(2)
N1 H12 0.90(2)
C5 H5 0.970(10)
C6 H6 0.970(10)
C8 H81 0.990(10)
C8 H82 1.000(10)
C8 H83 0.990(10)
C10 H101 0.930(10)
C10 H103 1.04(2)

loop_
_geom_torsion_atom_site_label_1
_geom_torsion_atom_site_label_2
_geom_torsion_atom_site_label_3
_geom_torsion_atom_site_label_4
_geom_torsion
N1 C2 O4 C5 180
C2 O4 C5 C6 180
O4 C5 C6 N7 180
C5 C6 N7 C8 -61.70(3)
C5 C6 N7 C10 180
